data_7118359
loop_
_publ_author_name
'Laubenstein, R.'
'\,Serb, M-D'
'Englert, U.'
'Raabe, G.'
'Braun, T.'
'Braun, B.'

_publ_section_title
;
 Is it all in the hinge? A kryptoracemate and three of its alternative
 racemic polymorphs of an aminonitrile.
;
_journal_issue 6
_journal_name_full 'Chemical communications (Cambridge, England)'
_journal_page_first 1214
_journal_page_last 1217
_journal_paper_doi 10.1039/c5cc08992a
_journal_volume 52
_journal_year 2016
_chemical_formula_sum 'C14 H7 F5 N2'
_chemical_formula_weight 298.22
_chemical_name_systematic
;
 ?
;
_space_group_crystal_system orthorhombic
_space_group_IT_number 33
_space_group_name_Hall 'P 2c -2n'
_space_group_name_H-M_alt 'P n a 21'
_symmetry_space_group_name_Hall 'P 2c -2n'
_symmetry_space_group_name_H-M 'P n a 21'
_atom_sites_solution_hydrogens mixed
_audit_creation_method SHELXL-2013
_audit_update_record
;
2015-07-22 deposited with the CCDC.
2015-11-18 downloaded from the CCDC.
;
_cell_angle_alpha 90
_cell_angle_beta 90
_cell_angle_gamma 90
_cell_formula_units_Z 16
_cell_length_a 25.3241(16)
_cell_length_b 6.5350(5)
_cell_length_c 29.874(2)
_cell_measurement_temperature 100(2)
_cell_volume 4943.9(6)
_computing_structure_refinement 'SHELXL-2013 (Sheldrick, 2013)'
_diffrn_ambient_temperature 100(2)
_diffrn_measured_fraction_theta_full 0.980
_diffrn_measured_fraction_theta_max 0.998
_diffrn_radiation_type CuK\a
_diffrn_radiation_wavelength 1.54178
_diffrn_reflns_av_R_equivalents 0.1811
_diffrn_reflns_av_unetI/netI 0.1194
_diffrn_reflns_laue_measured_fraction_full 0.980
_diffrn_reflns_laue_measured_fraction_max 0.998
_diffrn_reflns_limit_h_max 30
_diffrn_reflns_limit_h_min -30
_diffrn_reflns_limit_k_max 7
_diffrn_reflns_limit_k_min -7
_diffrn_reflns_limit_l_max 35
_diffrn_reflns_limit_l_min -35
_diffrn_reflns_number 44264
_diffrn_reflns_point_group_measured_fraction_full 0.980
_diffrn_reflns_point_group_measured_fraction_max 0.998
_diffrn_reflns_theta_full 67.679
_diffrn_reflns_theta_max 66.787
_diffrn_reflns_theta_min 2.958
_exptl_absorpt_coefficient_mu 1.327
_exptl_crystal_density_diffrn 1.603
_exptl_crystal_F_000 2400
_exptl_crystal_size_max 0.150
_exptl_crystal_size_mid 0.020
_exptl_crystal_size_min 0.010
_refine_diff_density_max 0.258
_refine_diff_density_min -0.294
_refine_diff_density_rms 0.061
_refine_ls_abs_structure_details
;
 Refined as an inversion twin.
;
_refine_ls_abs_structure_Flack 0.7(2)
_refine_ls_extinction_method none
_refine_ls_goodness_of_fit_ref 1.014
_refine_ls_hydrogen_treatment mixed
_refine_ls_matrix_type full
_refine_ls_number_parameters 787
_refine_ls_number_reflns 8260
_refine_ls_number_restraints 9
_refine_ls_restrained_S_all 1.013
_refine_ls_R_factor_all 0.1362
_refine_ls_R_factor_gt 0.0607
_refine_ls_shift/su_max 0.000
_refine_ls_shift/su_mean 0.000
_refine_ls_structure_factor_coef Fsqd
_refine_ls_weighting_details 'w=1/[\s^2^(Fo^2^)+(0.0536P)^2^] where P=(Fo^2^+2Fc^2^)/3'
_refine_ls_weighting_scheme calc
_refine_ls_wR_factor_gt 0.1090
_refine_ls_wR_factor_ref 0.1381
_reflns_Friedel_coverage 0.959
_reflns_friedel_fraction_full 0.980
_reflns_friedel_fraction_max 0.998
_reflns_number_gt 4789
_reflns_number_total 8260
_reflns_threshold_expression 'I > 2\s(I)'
_cod_data_source_file c5cc08992a2.cif
_cod_data_source_block rac1b_250615
_cod_database_code 7118359
_shelx_space_group_comment
;
The symmetry employed for this shelxl refinement is uniquely defined
by the following loop, which should always be used as a source of
symmetry information in preference to the above space-group names.
They are only intended as comments.
;
_shelx_estimated_absorpt_t_min 0.826
_shelx_estimated_absorpt_t_max 0.987
_shelxl_version_number 2013-4

loop_
_space_group_symop_operation_xyz
'x, y, z'
'-x, -y, z+1/2'
'-x+1/2, y+1/2, z+1/2'
'x+1/2, -y+1/2, z'

loop_
_atom_site_label
_atom_site_type_symbol
_atom_site_fract_x
_atom_site_fract_y
_atom_site_fract_z
_atom_site_U_iso_or_equiv
_atom_site_adp_type
_atom_site_occupancy
_atom_site_site_symmetry_order
_atom_site_calc_flag
_atom_site_refinement_flags_posn
_atom_site_refinement_flags_adp
F1 F 0.45038(17) -0.4376(8) 0.2985(2) 0.0411(14) Uani 1 1 d . .
F2 F 0.52378(17) -0.1546(8) 0.32172(19) 0.0418(14) Uani 1 1 d . .
F3 F 0.53172(17) 0.2008(7) 0.27416(18) 0.0382(14) Uani 1 1 d . .
F4 F 0.46604(16) 0.2707(7) 0.20445(17) 0.0366(13) Uani 1 1 d . .
F5 F 0.38265(16) -0.3643(7) 0.23195(17) 0.0337(13) Uani 1 1 d . .
N1 N 0.3544(3) 0.1856(12) 0.1890(3) 0.0305(19) Uani 1 1 d D .
H1 H 0.374(3) 0.292(9) 0.196(3) 0.06(4) Uiso 1 1 d D .
N2 N 0.4280(3) 0.0295(11) 0.0986(3) 0.0318(19) Uani 1 1 d . .
C1 C 0.4544(3) -0.2604(14) 0.2750(3) 0.030(2) Uani 1 1 d . .
C2 C 0.4915(3) -0.1215(16) 0.2868(3) 0.035(3) Uani 1 1 d . .
C3 C 0.4955(3) 0.0598(14) 0.2624(3) 0.034(2) Uani 1 1 d . .
C4 C 0.4624(3) 0.0913(13) 0.2280(3) 0.029(2) Uani 1 1 d . .
C5 C 0.4227(3) -0.0459(14) 0.2149(3) 0.030(2) Uani 1 1 d . .
C6 C 0.4202(3) -0.2240(13) 0.2405(3) 0.029(2) Uani 1 1 d . .
C7 C 0.3835(3) 0.0002(13) 0.1783(3) 0.028(2) Uani 1 1 d D .
H7A H 0.359(3) -0.115(9) 0.176(4) 0.08(4) Uiso 1 1 d D .
C8 C 0.3056(3) 0.2286(14) 0.1670(3) 0.028(2) Uani 1 1 d . .
C9 C 0.2849(3) 0.4241(14) 0.1726(4) 0.040(3) Uani 1 1 d . .
H9A H 0.3043 0.5248 0.1887 0.048 Uiso 1 1 calc R U
C10 C 0.2357(3) 0.4713(16) 0.1546(3) 0.041(3) Uani 1 1 d . .
H10 H 0.2214 0.6044 0.1586 0.049 Uiso 1 1 calc R U
C11 C 0.2078(3) 0.3282(18) 0.1312(4) 0.051(3) Uani 1 1 d . .
H11A H 0.1745 0.3619 0.1186 0.061 Uiso 1 1 calc R U
C12 C 0.2285(3) 0.1328(17) 0.1261(4) 0.048(3) Uani 1 1 d . .
H12 H 0.2087 0.0318 0.1105 0.057 Uiso 1 1 calc R U
C13 C 0.2776(3) 0.0835(16) 0.1433(4) 0.043(3) Uani 1 1 d . .
H13 H 0.2919 -0.0493 0.1389 0.051 Uiso 1 1 calc R U
C14 C 0.4099(3) 0.0142(14) 0.1334(4) 0.030(2) Uani 1 1 d . .
F6 F -0.06328(19) -0.3816(9) 0.4537(2) 0.0576(17) Uani 1 1 d . .
F7 F -0.12269(16) -0.0612(9) 0.4261(2) 0.0561(17) Uani 1 1 d . .
F8 F -0.07542(17) 0.2687(9) 0.3868(2) 0.0539(17) Uani 1 1 d . .
F9 F 0.02949(17) 0.2692(8) 0.3746(2) 0.0440(15) Uani 1 1 d . .
F10 F 0.04196(18) -0.3763(8) 0.4435(2) 0.0488(16) Uani 1 1 d . .
N3 N 0.1280(3) 0.0876(14) 0.4231(3) 0.035(2) Uani 1 1 d D .
H3 H 0.115(4) 0.207(8) 0.416(4) 0.09(5) Uiso 1 1 d D .
N4 N 0.1171(3) -0.0200(11) 0.3119(3) 0.036(2) Uani 1 1 d . .
C15 C -0.0402(3) -0.2183(16) 0.4343(4) 0.040(3) Uani 1 1 d . .
C16 C -0.0696(3) -0.0585(17) 0.4198(4) 0.042(3) Uani 1 1 d . .
C17 C -0.0466(3) 0.1092(15) 0.4007(3) 0.038(3) Uani 1 1 d . .
C18 C 0.0069(3) 0.1075(14) 0.3952(3) 0.031(2) Uani 1 1 d . .
C19 C 0.0391(3) -0.0523(15) 0.4085(3) 0.028(2) Uani 1 1 d . .
C20 C 0.0137(3) -0.2137(15) 0.4288(3) 0.036(3) Uani 1 1 d . .
C21 C 0.0978(3) -0.0610(15) 0.3978(3) 0.029(2) Uani 1 1 d D .
H21 H 0.114(3) -0.189(6) 0.409(3) 0.035 Uiso 1 1 d D U
C22 C 0.1841(3) 0.0806(15) 0.4186(3) 0.035(2) Uani 1 1 d . .
C23 C 0.2109(3) -0.0972(15) 0.4053(3) 0.039(3) Uani 1 1 d . .
H23 H 0.1921 -0.2179 0.3976 0.046 Uiso 1 1 calc R U
C24 C 0.2664(3) -0.0921(16) 0.4037(4) 0.042(3) Uani 1 1 d . .
H24 H 0.2852 -0.2123 0.3956 0.050 Uiso 1 1 calc R U
C25 C 0.2937(3) 0.0830(17) 0.4135(3) 0.045(3) Uani 1 1 d . .
H25 H 0.3311 0.0858 0.4111 0.054 Uiso 1 1 calc R U
C26 C 0.2667(3) 0.2545(15) 0.4268(4) 0.044(3) Uani 1 1 d . .
H26 H 0.2857 0.3741 0.4349 0.052 Uiso 1 1 calc R U
C27 C 0.2124(3) 0.2561(15) 0.4286(4) 0.041(3) Uani 1 1 d . .
H27 H 0.1943 0.3779 0.4367 0.049 Uiso 1 1 calc R U
C28 C 0.1071(3) -0.0408(14) 0.3489(4) 0.031(2) Uani 1 1 d . .
F11 F 0.22635(19) 0.7522(9) 0.0529(2) 0.067(2) Uani 1 1 d . .
F12 F 0.18619(17) 0.4058(9) 0.0165(2) 0.0563(17) Uani 1 1 d . .
F13 F 0.2517(2) 0.0969(9) -0.0066(2) 0.069(2) Uani 1 1 d . .
F14 F 0.35634(19) 0.1294(9) 0.0069(2) 0.0569(18) Uani 1 1 d . .
F15 F 0.3310(2) 0.7842(8) 0.0683(2) 0.0593(18) Uani 1 1 d . .
N5 N 0.4362(3) 0.5944(13) 0.0260(3) 0.045(2) Uani 1 1 d D .
H5 H 0.430(4) 0.725(3) 0.027(4) 0.054 Uiso 1 1 d D U
N6 N 0.4131(3) 0.5457(12) 0.1380(3) 0.036(2) Uani 1 1 d . .
C29 C 0.2589(3) 0.6013(16) 0.0409(4) 0.044(3) Uani 1 1 d . .
C30 C 0.2390(3) 0.4240(17) 0.0231(4) 0.044(3) Uani 1 1 d . .
C31 C 0.2715(3) 0.2691(16) 0.0117(4) 0.042(3) Uani 1 1 d . .
C32 C 0.3246(3) 0.2838(16) 0.0195(4) 0.043(3) Uani 1 1 d . .
C33 C 0.3462(3) 0.4561(15) 0.0390(3) 0.036(2) Uani 1 1 d . .
C34 C 0.3121(3) 0.6131(15) 0.0487(3) 0.040(3) Uani 1 1 d . .
C35 C 0.4046(3) 0.4603(16) 0.0516(4) 0.036(2) Uani 1 1 d D .
H35 H 0.421(3) 0.332(7) 0.042(3) 0.05(3) Uiso 1 1 d D .
C36 C 0.4927(3) 0.5789(16) 0.0305(3) 0.036(3) Uani 1 1 d . .
C37 C 0.5218(3) 0.7470(18) 0.0167(4) 0.047(3) Uani 1 1 d . .
H37 H 0.5046 0.8666 0.0060 0.057 Uiso 1 1 calc R U
C38 C 0.5764(3) 0.7376(18) 0.0187(4) 0.050(3) Uani 1 1 d . .
H38 H 0.5966 0.8535 0.0100 0.061 Uiso 1 1 calc R U
C39 C 0.6023(4) 0.5629(18) 0.0333(4) 0.049(3) Uani 1 1 d . .
H39 H 0.6397 0.5579 0.0340 0.059 Uiso 1 1 calc R U
C40 C 0.5730(3) 0.3976(17) 0.0465(4) 0.048(3) Uani 1 1 d . .
H40 H 0.5904 0.2772 0.0565 0.058 Uiso 1 1 calc R U
C41 C 0.5179(3) 0.4035(17) 0.0456(4) 0.046(3) Uani 1 1 d . .
H41 H 0.4979 0.2888 0.0553 0.056 Uiso 1 1 calc R U
C42 C 0.4088(3) 0.5049(14) 0.1014(4) 0.033(2) Uani 1 1 d . .
F16 F 0.33862(17) 0.5313(9) 0.3304(2) 0.0573(18) Uani 1 1 d . .
F17 F 0.36949(17) 0.1535(10) 0.3010(2) 0.0568(17) Uani 1 1 d . .
F18 F 0.29972(17) -0.0887(8) 0.25672(19) 0.0478(16) Uani 1 1 d . .
F19 F 0.20050(17) 0.0390(7) 0.2425(2) 0.0412(14) Uani 1 1 d . .
F20 F 0.23850(16) 0.6560(8) 0.31795(18) 0.0408(15) Uani 1 1 d . .
N7 N 0.1522(3) 0.5997(11) 0.2497(3) 0.0325(19) Uani 1 1 d D .
H7 H 0.153(3) 0.707(8) 0.267(2) 0.039 Uiso 1 1 d D U
N8 N 0.1273(3) 0.4856(11) 0.3602(3) 0.034(2) Uani 1 1 d . .
C43 C 0.3048(3) 0.4090(17) 0.3089(3) 0.041(3) Uani 1 1 d . .
C44 C 0.3195(3) 0.2186(17) 0.2940(4) 0.043(3) Uani 1 1 d . .
C45 C 0.2849(3) 0.0997(15) 0.2727(4) 0.040(3) Uani 1 1 d . .
C46 C 0.2335(3) 0.1630(15) 0.2653(3) 0.035(2) Uani 1 1 d . .
C47 C 0.2161(3) 0.3511(14) 0.2815(3) 0.030(2) Uani 1 1 d . .
C48 C 0.2534(3) 0.4696(15) 0.3025(3) 0.034(2) Uani 1 1 d . .
C49 C 0.1590(3) 0.4174(14) 0.2779(3) 0.030(2) Uani 1 1 d D .
H49 H 0.139(3) 0.306(8) 0.264(3) 0.04(3) Uiso 1 1 d D .
C50 C 0.1138(3) 0.6066(14) 0.2159(3) 0.030(2) Uani 1 1 d . .
C51 C 0.0907(3) 0.7991(15) 0.2061(4) 0.041(3) Uani 1 1 d . .
H51 H 0.0993 0.9154 0.2238 0.049 Uiso 1 1 calc R U
C52 C 0.0564(4) 0.8171(16) 0.1715(4) 0.045(3) Uani 1 1 d . .
H52 H 0.0414 0.9472 0.1652 0.054 Uiso 1 1 calc R U
C53 C 0.0426(3) 0.6530(17) 0.1453(4) 0.045(3) Uani 1 1 d . .
H53 H 0.0188 0.6690 0.1210 0.054 Uiso 1 1 calc R U
C54 C 0.0642(3) 0.4639(15) 0.1550(3) 0.038(3) Uani 1 1 d . .
H54 H 0.0548 0.3486 0.1373 0.045 Uiso 1 1 calc R U
C55 C 0.0996(3) 0.4404(15) 0.1901(3) 0.033(2) Uani 1 1 d . .
H55 H 0.1141 0.3094 0.1964 0.039 Uiso 1 1 calc R U
C56 C 0.1394(3) 0.4533(13) 0.3236(4) 0.029(2) Uani 1 1 d . .

loop_
_atom_site_aniso_label
_atom_site_aniso_U_11
_atom_site_aniso_U_22
_atom_site_aniso_U_33
_atom_site_aniso_U_23
_atom_site_aniso_U_13
_atom_site_aniso_U_12
F1 0.033(3) 0.046(3) 0.044(4) 0.008(3) 0.001(2) 0.003(2)
F2 0.032(2) 0.054(3) 0.040(4) 0.006(3) -0.012(3) 0.004(2)
F3 0.024(2) 0.047(3) 0.043(4) -0.004(3) -0.006(2) -0.004(2)
F4 0.029(2) 0.040(3) 0.040(4) 0.003(3) -0.002(2) 0.001(2)
F5 0.029(2) 0.037(3) 0.035(4) 0.001(3) 0.000(2) -0.005(2)
N1 0.025(4) 0.034(5) 0.032(5) 0.000(4) -0.001(4) 0.001(3)
N2 0.029(4) 0.035(5) 0.031(6) 0.003(4) -0.005(4) 0.002(3)
C1 0.030(4) 0.033(5) 0.028(6) 0.005(5) -0.002(4) 0.004(4)
C2 0.020(4) 0.054(7) 0.032(7) -0.008(6) -0.003(4) 0.002(4)
C3 0.020(4) 0.044(6) 0.037(7) -0.005(6) -0.003(4) -0.003(4)
C4 0.027(4) 0.032(5) 0.028(6) -0.002(5) 0.003(4) -0.001(4)
C5 0.022(4) 0.040(5) 0.027(6) 0.000(5) 0.000(4) 0.003(4)
C6 0.026(4) 0.030(5) 0.031(6) -0.004(5) 0.006(4) -0.004(4)
C7 0.029(4) 0.031(6) 0.024(6) 0.002(5) 0.000(4) 0.007(4)
C8 0.019(4) 0.044(6) 0.021(6) 0.003(5) -0.001(4) 0.003(4)
C9 0.030(5) 0.043(6) 0.047(7) 0.003(6) 0.001(5) 0.002(4)
C10 0.029(4) 0.062(7) 0.031(7) 0.012(6) 0.000(4) 0.008(5)
C11 0.027(5) 0.086(9) 0.040(8) 0.007(7) -0.003(5) 0.010(5)
C12 0.028(5) 0.068(8) 0.047(8) -0.016(7) -0.006(5) 0.002(5)
C13 0.024(4) 0.059(7) 0.044(7) -0.005(6) -0.007(5) 0.009(4)
C14 0.025(4) 0.033(6) 0.033(7) 0.000(5) -0.007(4) -0.002(4)
F6 0.043(3) 0.062(4) 0.068(5) 0.009(4) 0.016(3) -0.020(3)
F7 0.019(2) 0.092(5) 0.058(4) 0.004(4) 0.003(3) -0.005(3)
F8 0.029(3) 0.071(4) 0.063(5) 0.010(4) -0.002(3) 0.014(3)
F9 0.033(2) 0.048(3) 0.051(4) 0.011(3) 0.003(3) -0.002(3)
F10 0.041(3) 0.048(4) 0.058(4) 0.015(3) 0.011(3) 0.001(3)
N3 0.021(3) 0.049(6) 0.036(5) -0.004(5) -0.002(3) -0.008(4)
N4 0.039(4) 0.030(5) 0.040(6) 0.002(5) 0.003(4) -0.003(3)
C15 0.029(5) 0.058(7) 0.034(7) 0.008(6) 0.002(5) -0.015(5)
C16 0.022(4) 0.062(7) 0.042(7) 0.002(6) 0.002(5) -0.009(5)
C17 0.026(4) 0.053(7) 0.034(7) 0.004(6) -0.003(4) 0.008(5)
C18 0.017(4) 0.037(6) 0.039(7) 0.012(5) -0.001(4) -0.007(4)
C19 0.023(4) 0.040(5) 0.019(6) 0.001(5) 0.005(4) -0.005(4)
C20 0.027(5) 0.048(6) 0.032(7) 0.004(6) -0.001(4) 0.001(4)
C21 0.019(4) 0.046(6) 0.023(6) -0.001(5) -0.005(4) -0.001(4)
C22 0.025(4) 0.054(7) 0.025(6) -0.001(5) 0.001(4) 0.002(4)
C23 0.029(4) 0.051(7) 0.037(7) -0.009(6) -0.003(4) 0.003(4)
C24 0.026(4) 0.053(7) 0.047(7) -0.013(6) -0.002(5) 0.003(4)
C25 0.021(4) 0.075(8) 0.039(7) -0.006(6) 0.000(4) -0.004(5)
C26 0.030(5) 0.049(7) 0.052(8) -0.001(6) -0.005(5) -0.005(5)
C27 0.027(5) 0.049(7) 0.047(8) -0.001(6) -0.003(5) -0.005(5)
C28 0.025(4) 0.035(6) 0.032(7) 0.001(6) -0.001(4) -0.001(4)
F11 0.039(3) 0.070(4) 0.091(6) -0.018(4) -0.005(3) 0.019(3)
F12 0.024(2) 0.088(4) 0.057(5) -0.006(4) 0.000(3) -0.006(3)
F13 0.047(3) 0.063(4) 0.097(6) -0.029(4) -0.011(3) -0.013(3)
F14 0.040(3) 0.059(4) 0.072(5) -0.026(4) -0.008(3) 0.005(3)
F15 0.047(3) 0.048(4) 0.083(5) -0.019(4) -0.018(3) 0.001(3)
N5 0.033(4) 0.059(6) 0.043(6) 0.017(6) 0.003(4) -0.006(4)
N6 0.036(4) 0.033(5) 0.038(6) -0.005(5) -0.001(4) 0.000(3)
C29 0.032(5) 0.049(6) 0.052(8) 0.004(6) 0.004(5) 0.005(5)
C30 0.019(4) 0.066(7) 0.047(7) 0.003(6) 0.001(4) -0.003(5)
C31 0.030(5) 0.051(7) 0.045(7) -0.013(6) 0.006(5) -0.010(5)
C32 0.031(5) 0.047(7) 0.050(8) -0.003(6) 0.002(5) -0.001(5)
C33 0.029(4) 0.042(6) 0.037(7) 0.004(6) 0.002(4) -0.002(4)
C34 0.036(5) 0.049(6) 0.036(7) -0.006(6) -0.003(5) -0.009(5)
C35 0.027(4) 0.050(7) 0.031(6) 0.000(6) 0.001(4) -0.008(5)
C36 0.023(4) 0.065(7) 0.021(6) -0.001(6) 0.000(4) -0.004(5)
C37 0.041(5) 0.062(7) 0.039(7) 0.007(6) 0.007(5) -0.005(5)
C38 0.034(5) 0.072(8) 0.045(8) 0.006(7) -0.011(5) -0.016(6)
C39 0.028(5) 0.081(8) 0.039(8) 0.002(7) -0.006(5) -0.013(6)
C40 0.033(5) 0.068(8) 0.043(8) 0.010(7) -0.004(5) 0.005(5)
C41 0.032(5) 0.061(7) 0.046(8) 0.007(7) -0.003(5) -0.003(5)
C42 0.023(4) 0.035(6) 0.040(7) 0.006(6) 0.000(5) 0.002(4)
F16 0.024(2) 0.095(5) 0.052(4) -0.025(4) -0.005(3) -0.006(3)
F17 0.029(2) 0.096(5) 0.046(4) -0.007(4) -0.001(3) 0.025(3)
F18 0.038(3) 0.048(3) 0.058(5) 0.005(3) 0.016(3) 0.012(2)
F19 0.031(2) 0.043(3) 0.049(4) -0.004(3) 0.010(3) -0.005(2)
F20 0.029(2) 0.050(3) 0.044(4) -0.013(3) 0.002(2) -0.004(2)
N7 0.032(4) 0.034(5) 0.032(6) 0.005(4) -0.006(4) 0.003(4)
N8 0.030(4) 0.035(5) 0.038(6) 0.003(5) 0.001(4) -0.002(3)
C43 0.023(4) 0.074(8) 0.025(6) -0.013(6) -0.004(4) 0.000(5)
C44 0.021(4) 0.074(8) 0.034(7) -0.004(6) -0.001(4) 0.015(5)
C45 0.037(5) 0.043(6) 0.039(7) 0.003(6) 0.010(5) 0.010(5)
C46 0.027(5) 0.045(6) 0.033(7) 0.004(5) 0.005(4) -0.006(4)
C47 0.022(4) 0.040(6) 0.028(6) 0.004(5) -0.002(4) 0.002(4)
C48 0.026(4) 0.044(6) 0.031(6) -0.011(5) 0.003(4) -0.001(4)
C49 0.025(4) 0.036(6) 0.028(6) 0.001(5) 0.001(4) 0.003(4)
C50 0.015(4) 0.048(6) 0.027(6) 0.001(5) -0.001(4) -0.001(4)
C51 0.040(5) 0.042(6) 0.040(7) -0.001(6) -0.004(5) -0.001(5)
C52 0.039(5) 0.044(6) 0.052(8) 0.005(6) 0.000(5) 0.003(5)
C53 0.030(5) 0.059(7) 0.044(8) 0.015(6) -0.009(5) -0.003(5)
C54 0.033(5) 0.048(6) 0.032(7) -0.005(6) 0.007(5) -0.007(5)
C55 0.032(4) 0.040(6) 0.027(6) 0.005(5) -0.002(4) -0.004(4)
C56 0.024(4) 0.021(5) 0.043(7) 0.009(6) -0.011(5) -0.002(4)

loop_
_atom_type_symbol
_atom_type_description
_atom_type_scat_dispersion_real
_atom_type_scat_dispersion_imag
_atom_type_scat_source
C C 0.0181 0.0091 'International Tables Vol C Tables 4.2.6.8 and 6.1.1.4'
H H 0.0000 0.0000 'International Tables Vol C Tables 4.2.6.8 and 6.1.1.4'
F F 0.0727 0.0534 'International Tables Vol C Tables 4.2.6.8 and 6.1.1.4'
N N 0.0311 0.0180 'International Tables Vol C Tables 4.2.6.8 and 6.1.1.4'

loop_
_geom_angle_atom_site_label_1
_geom_angle_atom_site_label_2
_geom_angle_atom_site_label_3
_geom_angle
C8 N1 C7 120.2(8)
C8 N1 H1 115(7)
C7 N1 H1 116(7)
C2 C1 F1 119.3(9)
C2 C1 C6 121.4(9)
F1 C1 C6 119.4(8)
F2 C2 C1 121.2(9)
F2 C2 C3 119.9(8)
C1 C2 C3 118.9(8)
C4 C3 F3 121.4(8)
C4 C3 C2 119.0(8)
F3 C3 C2 119.6(8)
C3 C4 F4 118.8(8)
C3 C4 C5 124.3(9)
F4 C4 C5 116.9(8)
C6 C5 C4 114.5(8)
C6 C5 C7 122.3(8)
C4 C5 C7 123.1(8)
F5 C6 C1 118.2(8)
F5 C6 C5 119.8(8)
C1 C6 C5 121.9(8)
N1 C7 C14 111.7(7)
N1 C7 C5 110.0(8)
C14 C7 C5 111.6(7)
N1 C7 H7A 110(6)
C14 C7 H7A 105(7)
C5 C7 H7A 109(7)
C13 C8 C9 120.0(8)
C13 C8 N1 123.1(8)
C9 C8 N1 116.8(8)
C8 C9 C10 119.6(9)
C8 C9 H9A 120.2
C10 C9 H9A 120.2
C11 C10 C9 120.7(10)
C11 C10 H10 119.7
C9 C10 H10 119.7
C10 C11 C12 119.4(9)
C10 C11 H11A 120.3
C12 C11 H11A 120.3
C13 C12 C11 120.8(10)
C13 C12 H12 119.6
C11 C12 H12 119.6
C8 C13 C12 119.5(9)
C8 C13 H13 120.2
C12 C13 H13 120.2
N2 C14 C7 177.1(9)
C22 N3 C21 117.0(8)
C22 N3 H3 113(8)
C21 N3 H3 106(8)
F6 C15 C16 120.7(8)
F6 C15 C20 119.9(9)
C16 C15 C20 119.4(9)
C15 C16 F7 119.4(9)
C15 C16 C17 121.2(8)
F7 C16 C17 119.3(9)
F8 C17 C16 121.5(8)
F8 C17 C18 120.7(9)
C16 C17 C18 117.8(8)
F9 C18 C17 118.0(8)
F9 C18 C19 118.2(7)
C17 C18 C19 123.8(8)
C20 C19 C18 115.4(7)
C20 C19 C21 121.4(8)
C18 C19 C21 122.8(8)
F10 C20 C19 119.8(7)
F10 C20 C15 117.9(8)
C19 C20 C15 122.3(9)
N3 C21 C28 111.8(8)
N3 C21 C19 112.3(7)
C28 C21 C19 111.0(7)
N3 C21 H21 101(5)
C28 C21 H21 110(5)
C19 C21 H21 111(5)
C27 C22 C23 119.6(8)
C27 C22 N3 117.9(8)
C23 C22 N3 122.4(8)
C22 C23 C24 118.3(9)
C22 C23 H23 120.8
C24 C23 H23 120.8
C25 C24 C23 121.2(9)
C25 C24 H24 119.4
C23 C24 H24 119.4
C24 C25 C26 119.4(8)
C24 C25 H25 120.3
C26 C25 H25 120.3
C25 C26 C27 121.1(9)
C25 C26 H26 119.4
C27 C26 H26 119.4
C26 C27 C22 120.2(9)
C26 C27 H27 119.9
C22 C27 H27 119.9
N4 C28 C21 175.9(9)
C35 N5 C36 117.9(8)
C35 N5 H5 119(7)
C36 N5 H5 104(7)
F11 C29 C34 121.3(10)
F11 C29 C30 120.1(8)
C34 C29 C30 118.4(9)
C31 C30 F12 119.9(9)
C31 C30 C29 120.5(8)
F12 C30 C29 119.5(9)
F13 C31 C30 120.1(8)
F13 C31 C32 119.6(9)
C30 C31 C32 120.2(10)
F14 C32 C31 119.1(9)
F14 C32 C33 119.7(8)
C31 C32 C33 121.2(9)
C34 C33 C32 116.8(8)
C34 C33 C35 122.9(9)
C32 C33 C35 120.1(9)
F15 C34 C29 118.0(9)
F15 C34 C33 119.2(8)
C29 C34 C33 122.8(9)
N5 C35 C42 111.9(8)
N5 C35 C33 115.1(8)
C42 C35 C33 108.3(8)
N5 C35 H35 98(5)
C42 C35 H35 114(6)
C33 C35 H35 110(5)
C37 C36 C41 120.4(8)
C37 C36 N5 116.4(9)
C41 C36 N5 123.1(9)
C38 C37 C36 118.9(11)
C38 C37 H37 120.6
C36 C37 H37 120.6
C37 C38 C39 121.4(10)
C37 C38 H38 119.3
C39 C38 H38 119.3
C40 C39 C38 119.1(9)
C40 C39 H39 120.5
C38 C39 H39 120.5
C39 C40 C41 120.9(10)
C39 C40 H40 119.5
C41 C40 H40 119.5
C36 C41 C40 119.3(10)
C36 C41 H41 120.4
C40 C41 H41 120.4
N6 C42 C35 176.9(11)
C50 N7 C49 121.4(7)
C50 N7 H7 115(6)
C49 N7 H7 108(6)
F16 C43 C44 121.6(8)
F16 C43 C48 120.1(9)
C44 C43 C48 118.2(9)
C45 C44 F17 120.4(9)
C45 C44 C43 120.4(8)
F17 C44 C43 119.3(9)
C44 C45 F18 120.7(8)
C44 C45 C46 121.3(9)
F18 C45 C46 118.0(9)
F19 C46 C45 118.9(8)
F19 C46 C47 120.5(7)
C45 C46 C47 120.5(9)
C48 C47 C46 115.9(7)
C48 C47 C49 121.9(8)
C46 C47 C49 122.1(8)
F20 C48 C43 118.4(8)
F20 C48 C47 118.1(7)
C43 C48 C47 123.6(9)
C56 C49 N7 111.4(7)
C56 C49 C47 107.5(7)
N7 C49 C47 112.6(7)
C56 C49 H49 110(5)
N7 C49 H49 107(5)
C47 C49 H49 108(5)
C55 C50 N7 123.9(8)
C55 C50 C51 118.4(8)
N7 C50 C51 117.6(8)
C52 C51 C50 119.9(9)
C52 C51 H51 120.1
C50 C51 H51 120.1
C51 C52 C53 122.0(9)
C51 C52 H52 119.0
C53 C52 H52 119.0
C52 C53 C54 118.6(10)
C52 C53 H53 120.7
C54 C53 H53 120.7
C53 C54 C55 120.9(10)
C53 C54 H54 119.6
C55 C54 H54 119.6
C50 C55 C54 120.3(9)
C50 C55 H55 119.9
C54 C55 H55 119.9
N8 C56 C49 175.6(9)

loop_
_geom_bond_atom_site_label_1
_geom_bond_atom_site_label_2
_geom_bond_distance
F1 C1 1.358(10)
F2 C2 1.342(10)
F3 C3 1.347(9)
F4 C4 1.371(9)
F5 C6 1.345(9)
N1 C8 1.429(10)
N1 C7 1.454(10)
N1 H1 0.870(8)
N2 C14 1.139(11)
C1 C2 1.353(12)
C1 C6 1.367(12)
C2 C3 1.395(13)
C3 C4 1.343(12)
C4 C5 1.401(11)
C5 C6 1.395(12)
C5 C7 1.506(12)
C7 C14 1.503(14)
C7 H7A 0.980(7)
C8 C13 1.379(12)
C8 C9 1.390(12)
C9 C10 1.393(11)
C9 H9A 0.9500
C10 C11 1.365(13)
C10 H10 0.9500
C11 C12 1.389(14)
C11 H11A 0.9500
C12 C13 1.384(11)
C12 H12 0.9500
C13 H13 0.9500
F6 C15 1.347(10)
F7 C16 1.358(9)
F8 C17 1.338(10)
F9 C18 1.350(10)
F10 C20 1.355(10)
N3 C22 1.426(10)
N3 C21 1.449(11)
N3 H3 0.871(8)
N4 C28 1.143(12)
C15 C16 1.353(13)
C15 C20 1.375(11)
C16 C17 1.366(13)
C17 C18 1.366(11)
C18 C19 1.384(12)
C19 C20 1.375(12)
C19 C21 1.523(10)
C21 C28 1.483(14)
C21 H21 0.980(7)
C22 C27 1.386(12)
C22 C23 1.403(12)
C23 C24 1.405(11)
C23 H23 0.9500
C24 C25 1.370(13)
C24 H24 0.9500
C25 C26 1.372(13)
C25 H25 0.9500
C26 C27 1.375(11)
C26 H26 0.9500
C27 H27 0.9500
F11 C29 1.334(10)
F12 C30 1.356(9)
F13 C31 1.347(10)
F14 C32 1.343(10)
F15 C34 1.350(10)
N5 C35 1.413(12)
N5 C36 1.441(11)
N5 H5 0.870(7)
N6 C42 1.130(12)
C29 C34 1.369(12)
C29 C30 1.371(14)
C30 C31 1.349(13)
C31 C32 1.369(12)
C32 C33 1.379(13)
C33 C34 1.372(12)
C33 C35 1.528(12)
C35 C42 1.519(15)
C35 H35 0.981(7)
C36 C37 1.386(14)
C36 C41 1.388(13)
C37 C38 1.386(12)
C37 H37 0.9500
C38 C39 1.386(14)
C38 H38 0.9500
C39 C40 1.368(14)
C39 H39 0.9500
C40 C41 1.395(11)
C40 H40 0.9500
C41 H41 0.9500
F16 C43 1.337(10)
F17 C44 1.352(9)
F18 C45 1.372(10)
F19 C46 1.350(10)
F20 C48 1.356(10)
N7 C50 1.400(10)
N7 C49 1.470(11)
N7 H7 0.870(8)
N8 C56 1.155(12)
C43 C44 1.373(13)
C43 C48 1.374(11)
C44 C45 1.332(13)
C45 C46 1.383(12)
C46 C47 1.393(12)
C47 C48 1.374(12)
C47 C49 1.514(10)
C49 C56 1.471(14)
C49 H49 0.980(8)
C50 C55 1.381(12)
C50 C51 1.417(12)
C51 C52 1.358(14)
C51 H51 0.9500
C52 C53 1.373(14)
C52 H52 0.9500
C53 C54 1.382(12)
C53 H53 0.9500
C54 C55 1.388(12)
C54 H54 0.9500
C55 H55 0.9500

loop_
_geom_torsion_atom_site_label_1
_geom_torsion_atom_site_label_2
_geom_torsion_atom_site_label_3
_geom_torsion_atom_site_label_4
_geom_torsion
F1 C1 C2 F2 -1.0(13)
C6 C1 C2 F2 177.6(8)
F1 C1 C2 C3 179.7(8)
C6 C1 C2 C3 -1.7(13)
F2 C2 C3 C4 -179.1(8)
C1 C2 C3 C4 0.2(13)
F2 C2 C3 F3 -0.2(12)
C1 C2 C3 F3 179.1(8)
F3 C3 C4 F4 0.3(12)
C2 C3 C4 F4 179.2(7)
F3 C3 C4 C5 -177.9(8)
C2 C3 C4 C5 1.0(14)
C3 C4 C5 C6 -0.6(13)
F4 C4 C5 C6 -178.8(7)
C3 C4 C5 C7 175.3(9)
F4 C4 C5 C7 -2.9(12)
C2 C1 C6 F5 -176.9(8)
F1 C1 C6 F5 1.7(12)
C2 C1 C6 C5 2.1(14)
F1 C1 C6 C5 -179.3(8)
C4 C5 C6 F5 178.0(7)
C7 C5 C6 F5 2.1(12)
C4 C5 C6 C1 -1.0(12)
C7 C5 C6 C1 -176.9(8)
C8 N1 C7 C14 73.8(9)
C8 N1 C7 C5 -161.7(7)
C6 C5 C7 N1 117.7(9)
C4 C5 C7 N1 -57.9(11)
C6 C5 C7 C14 -117.7(9)
C4 C5 C7 C14 66.7(11)
C7 N1 C8 C13 15.2(13)
C7 N1 C8 C9 -168.6(8)
C13 C8 C9 C10 0.6(14)
N1 C8 C9 C10 -175.7(8)
C8 C9 C10 C11 -0.5(15)
C9 C10 C11 C12 1.0(16)
C10 C11 C12 C13 -1.6(16)
C9 C8 C13 C12 -1.3(15)
N1 C8 C13 C12 174.8(9)
C11 C12 C13 C8 1.8(16)
F6 C15 C16 F7 1.8(16)
C20 C15 C16 F7 -178.7(9)
F6 C15 C16 C17 179.1(9)
C20 C15 C16 C17 -1.4(17)
C15 C16 C17 F8 -179.2(10)
F7 C16 C17 F8 -1.9(16)
C15 C16 C17 C18 2.3(16)
F7 C16 C17 C18 179.5(9)
F8 C17 C18 F9 -1.4(15)
C16 C17 C18 F9 177.2(9)
F8 C17 C18 C19 -179.8(9)
C16 C17 C18 C19 -1.2(16)
F9 C18 C19 C20 -179.1(8)
C17 C18 C19 C20 -0.7(15)
F9 C18 C19 C21 -4.9(14)
C17 C18 C19 C21 173.5(9)
C18 C19 C20 F10 -179.1(9)
C21 C19 C20 F10 6.6(14)
C18 C19 C20 C15 1.6(15)
C21 C19 C20 C15 -172.7(10)
F6 C15 C20 F10 -0.4(15)
C16 C15 C20 F10 -179.9(10)
F6 C15 C20 C19 178.9(9)
C16 C15 C20 C19 -0.6(16)
C22 N3 C21 C28 -59.8(11)
C22 N3 C21 C19 174.6(8)
C20 C19 C21 N3 -114.9(10)
C18 C19 C21 N3 71.2(12)
C20 C19 C21 C28 119.1(10)
C18 C19 C21 C28 -54.8(12)
C21 N3 C22 C27 157.7(9)
C21 N3 C22 C23 -23.6(14)
C27 C22 C23 C24 1.5(15)
N3 C22 C23 C24 -177.2(9)
C22 C23 C24 C25 -1.9(16)
C23 C24 C25 C26 2.5(17)
C24 C25 C26 C27 -2.8(17)
C25 C26 C27 C22 2.5(17)
C23 C22 C27 C26 -1.9(16)
N3 C22 C27 C26 177.0(10)
F11 C29 C30 C31 -178.6(10)
C34 C29 C30 C31 -3.0(17)
F11 C29 C30 F12 2.1(16)
C34 C29 C30 F12 177.7(9)
F12 C30 C31 F13 0.5(17)
C29 C30 C31 F13 -178.8(10)
F12 C30 C31 C32 -177.9(10)
C29 C30 C31 C32 2.8(18)
F13 C31 C32 F14 3.1(16)
C30 C31 C32 F14 -178.5(10)
F13 C31 C32 C33 -178.7(10)
C30 C31 C32 C33 -0.4(17)
F14 C32 C33 C34 176.3(10)
C31 C32 C33 C34 -1.8(16)
F14 C32 C33 C35 -8.0(15)
C31 C32 C33 C35 173.9(10)
F11 C29 C34 F15 -1.2(15)
C30 C29 C34 F15 -176.8(10)
F11 C29 C34 C33 176.3(10)
C30 C29 C34 C33 0.8(17)
C32 C33 C34 F15 179.1(9)
C35 C33 C34 F15 3.5(16)
C32 C33 C34 C29 1.6(16)
C35 C33 C34 C29 -174.0(10)
C36 N5 C35 C42 66.9(12)
C36 N5 C35 C33 -168.9(9)
C34 C33 C35 N5 -72.9(13)
C32 C33 C35 N5 111.7(11)
C34 C33 C35 C42 53.2(13)
C32 C33 C35 C42 -122.3(10)
C35 N5 C36 C37 -160.5(10)
C35 N5 C36 C41 22.5(15)
C41 C36 C37 C38 -0.7(16)
N5 C36 C37 C38 -177.7(10)
C36 C37 C38 C39 1.5(17)
C37 C38 C39 C40 -1.1(17)
C38 C39 C40 C41 -0.1(17)
C37 C36 C41 C40 -0.5(16)
N5 C36 C41 C40 176.3(10)
C39 C40 C41 C36 0.9(17)
F16 C43 C44 C45 179.9(9)
C48 C43 C44 C45 2.1(16)
F16 C43 C44 F17 -0.4(15)
C48 C43 C44 F17 -178.2(9)
F17 C44 C45 F18 -1.3(15)
C43 C44 C45 F18 178.4(9)
F17 C44 C45 C46 179.7(9)
C43 C44 C45 C46 -0.6(16)
C44 C45 C46 F19 178.3(9)
F18 C45 C46 F19 -0.8(13)
C44 C45 C46 C47 -2.1(16)
F18 C45 C46 C47 178.8(9)
F19 C46 C47 C48 -177.2(9)
C45 C46 C47 C48 3.2(14)
F19 C46 C47 C49 5.3(14)
C45 C46 C47 C49 -174.3(9)
F16 C43 C48 F20 0.9(14)
C44 C43 C48 F20 178.8(9)
F16 C43 C48 C47 -178.7(9)
C44 C43 C48 C47 -0.8(16)
C46 C47 C48 F20 178.6(8)
C49 C47 C48 F20 -3.9(14)
C46 C47 C48 C43 -1.8(15)
C49 C47 C48 C43 175.7(9)
C50 N7 C49 C56 -107.5(9)
C50 N7 C49 C47 131.6(9)
C48 C47 C49 C56 -56.9(12)
C46 C47 C49 C56 120.4(10)
C48 C47 C49 N7 66.1(12)
C46 C47 C49 N7 -116.5(10)
C49 N7 C50 C55 -35.6(12)
C49 N7 C50 C51 148.5(8)
C55 C50 C51 C52 -1.2(13)
N7 C50 C51 C52 174.9(9)
C50 C51 C52 C53 0.4(15)
C51 C52 C53 C54 0.6(15)
C52 C53 C54 C55 -0.8(14)
N7 C50 C55 C54 -174.8(8)
C51 C50 C55 C54 1.1(12)
C53 C54 C55 C50 -0.1(13)
